data_1516859
loop_
_publ_author_name
'Feng Guo'

_publ_section_title
;
 Hydrothermal syntheses, crystal structure and luminescent properties of
 four zinc(II) coordination polymers based on tipodal imidazole
;
_journal_name_full
;
Inorganica Chimica Acta
;
_journal_page_first 79
_journal_page_last 84
_journal_volume 399
_journal_year 2013
_chemical_formula_moiety 'C48 H36 N12 O8 Zn2, 2(H2 O)'
_chemical_formula_sum 'C48 H40 N12 O10 Zn2'
_chemical_formula_weight 1075.66
_space_group_crystal_system triclinic
_space_group_IT_number 2
_space_group_name_Hall '-P 1'
_space_group_name_H-M_alt 'P -1'
_symmetry_space_group_name_Hall '-P 1'
_symmetry_space_group_name_H-M 'P -1'
_atom_sites_solution_hydrogens geom
_atom_sites_solution_primary direct
_atom_sites_solution_secondary difmap
_cell_angle_alpha 97.522(2)
_cell_angle_beta 97.742(2)
_cell_angle_gamma 96.306(2)
_cell_formula_units_Z 2
_cell_length_a 8.0200(13)
_cell_length_b 17.175(3)
_cell_length_c 17.577(3)
_cell_measurement_reflns_used 2849
_cell_measurement_temperature 293(2)
_cell_measurement_theta_max 22.321
_cell_measurement_theta_min 2.365
_cell_volume 2358.3(7)
_computing_data_reduction 'SAINT v7.34A (Bruker, 200?)'
_computing_molecular_graphics
;
O. V. Dolomanov, L. J. Bourhis, R. J. Gildea, J. A. K. Howard and H. Puschmann,
OLEX2: a complete structure solution, refinement and analysis program.
J. Appl. Cryst. (2009). 42, 339-341.
;
_computing_publication_material
;
O. V. Dolomanov, L. J. Bourhis, R. J. Gildea, J. A. K. Howard and H. Puschmann,
OLEX2: a complete structure solution, refinement and analysis program.
J. Appl. Cryst. (2009). 42, 339-341.
;
_computing_structure_refinement
;
XL, G.M. Sheldrick, Acta Cryst.
(2008). A64, 112-122
;
_computing_structure_solution 'SHELXS-97 (Sheldrick, 1990)'
_diffrn_ambient_temperature 293(2)
_diffrn_measured_fraction_theta_full 0.959
_diffrn_measured_fraction_theta_max 0.959
_diffrn_radiation_monochromator graphite
_diffrn_radiation_type 'MO K\a'
_diffrn_radiation_wavelength 0.71073
_diffrn_reflns_av_R_equivalents 0.0250
_diffrn_reflns_av_unetI/netI 0.0692
_diffrn_reflns_limit_h_max 10
_diffrn_reflns_limit_h_min -8
_diffrn_reflns_limit_k_max 21
_diffrn_reflns_limit_k_min -22
_diffrn_reflns_limit_l_max 19
_diffrn_reflns_limit_l_min -22
_diffrn_reflns_number 14754
_diffrn_reflns_theta_full 27.56
_diffrn_reflns_theta_max 27.56
_diffrn_reflns_theta_min 1.18
_diffrn_source 'fine-focus sealed tube'
_diffrn_source_current 30.0
_diffrn_source_power 1.5
_diffrn_source_voltage 50.0
_exptl_absorpt_coefficient_mu 1.090
_exptl_absorpt_correction_T_max 0.8114
_exptl_absorpt_correction_T_min 0.7356
_exptl_crystal_density_diffrn 1.515
_exptl_crystal_density_method 'not measured'
_exptl_crystal_F_000 1104
_exptl_crystal_size_max 0.30
_exptl_crystal_size_mid 0.25
_exptl_crystal_size_min 0.20
_refine_diff_density_max 0.478
_refine_diff_density_min -0.350
_refine_diff_density_rms 0.066
_refine_ls_extinction_method none
_refine_ls_goodness_of_fit_ref 1.002
_refine_ls_hydrogen_treatment mixed
_refine_ls_matrix_type full
_refine_ls_number_parameters 660
_refine_ls_number_reflns 10469
_refine_ls_number_restraints 0
_refine_ls_restrained_S_all 1.002
_refine_ls_R_factor_all 0.0988
_refine_ls_R_factor_gt 0.0508
_refine_ls_shift/su_max 0.002
_refine_ls_shift/su_mean 0.000
_refine_ls_structure_factor_coef Fsqd
_refine_ls_weighting_details 'calc w=1/[\s^2^(Fo^2^)+(0.0553P)^2^+0.0000P] where P=(Fo^2^+2Fc^2^)/3'
_refine_ls_weighting_scheme calc
_refine_ls_wR_factor_gt 0.1074
_refine_ls_wR_factor_ref 0.1266
_reflns_number_gt 6309
_reflns_number_total 10469
_reflns_threshold_expression >2sigma(I)
_cod_data_source_file ICA-2013-399-79-84-4.cif
_cod_data_source_block guo359_0m
_cod_database_code 1516859

loop_
_space_group_symop_id
_space_group_symop_operation_xyz
1 'x, y, z'
2 '-x, -y, -z'

loop_
_atom_site_label
_atom_site_type_symbol
_atom_site_fract_x
_atom_site_fract_y
_atom_site_fract_z
_atom_site_U_iso_or_equiv
_atom_site_adp_type
_atom_site_occupancy
_atom_site_symmetry_multiplicity
_atom_site_calc_flag
_atom_site_refinement_flags
_atom_site_disorder_assembly
_atom_site_disorder_group
Zn1 Zn 0.33349(5) 0.76684(2) 0.78186(2) 0.04423(13) Uani 1 1 d . A .
Zn2 Zn 0.51072(5) 0.24096(2) 0.73326(2) 0.03988(12) Uani 1 1 d . . .
N10 N 0.0932(3) 1.17152(15) 0.52442(16) 0.0418(7) Uani 1 1 d . . .
N12 N 0.3304(3) 0.95226(15) 0.39456(14) 0.0360(6) Uani 1 1 d . . .
N4 N 0.0056(4) 0.67047(17) 1.15141(16) 0.0440(7) Uani 1 1 d . . .
O5 O 0.4150(4) 0.63540(18) 0.77338(17) 0.0743(9) Uani 1 1 d . . .
C23 C -0.1546(4) 0.66806(18) 0.94569(19) 0.0381(8) Uani 1 1 d . A .
N2 N -0.0848(3) 0.68292(16) 0.87731(16) 0.0420(7) Uani 1 1 d . A .
O4 O 0.7894(4) 0.82753(15) 1.23770(14) 0.0612(7) Uani 1 1 d . . .
C37 C 0.2244(4) 0.99113(18) 0.59293(18) 0.0348(7) Uani 1 1 d . A .
O3 O 0.5371(3) 0.78996(15) 1.16594(13) 0.0539(7) Uani 1 1 d . . .
N8 N 0.2275(4) 0.95320(15) 0.66030(15) 0.0391(7) Uani 1 1 d . . .
C2 C 0.6529(4) 0.83152(18) 1.03338(19) 0.0397(8) Uani 1 1 d . . .
H2 H 0.5391 0.8119 1.0306 0.048 Uiso 1 1 calc R . .
C7 C 0.7150(5) 0.84836(19) 0.96672(19) 0.0422(8) Uani 1 1 d . . .
C39 C 0.1620(4) 1.09928(18) 0.52676(19) 0.0358(8) Uani 1 1 d . A .
C22 C -0.0455(4) 0.67671(18) 1.01505(19) 0.0391(8) Uani 1 1 d . . .
H22 H 0.0700 0.6919 1.0168 0.047 Uiso 1 1 calc R B .
C41 C 0.2766(4) 0.99054(18) 0.46293(18) 0.0344(7) Uani 1 1 d . A .
C27 C -0.2791(4) 0.63772(18) 1.07947(19) 0.0399(8) Uani 1 1 d . . .
H27 H -0.3216 0.6283 1.1246 0.048 Uiso 1 1 calc R B .
N6 N -0.5587(3) 0.59707(15) 1.00543(17) 0.0424(7) Uani 1 1 d . . .
C24 C -0.3241(4) 0.64323(19) 0.9415(2) 0.0416(8) Uani 1 1 d . . .
H24 H -0.3968 0.6374 0.8947 0.050 Uiso 1 1 calc R B .
C34 C 0.2881(4) 0.8855(2) 0.67155(19) 0.0432(9) Uani 1 1 d . A .
H34 H 0.3338 0.8548 0.6340 0.052 Uiso 1 1 calc R . .
N11 N 0.4343(3) 0.86408(16) 0.31793(15) 0.0402(7) Uani 1 1 d . . .
C25 C -0.3853(4) 0.62694(18) 1.0089(2) 0.0401(8) Uani 1 1 d . B .
C38 C 0.1658(4) 1.06333(18) 0.59303(18) 0.0368(8) Uani 1 1 d . . .
H38 H 0.1290 1.0878 0.6370 0.044 Uiso 1 1 calc R A .
C40 C 0.2203(4) 1.06370(19) 0.46144(18) 0.0390(8) Uani 1 1 d . . .
H40 H 0.2214 1.0886 0.4176 0.047 Uiso 1 1 calc R A .
C10 C 0.3740(5) 0.6360(2) 0.7036(3) 0.0556(10) Uani 1 1 d . A .
C11 C -0.7957(5) 0.5427(2) 1.0353(2) 0.0511(10) Uani 1 1 d . . .
H11 H -0.8763 0.5225 1.0634 0.061 Uiso 1 1 calc R B .
N3 N 0.2437(4) 0.70529(17) 1.23274(16) 0.0469(7) Uani 1 1 d . . .
C43 C 0.3353(5) 0.9800(2) 0.32501(19) 0.0516(10) Uani 1 1 d . . .
H43 H 0.3019 1.0274 0.3123 0.062 Uiso 1 1 calc R . .
O8 O 0.4551(4) 0.29073(18) 0.6132(2) 0.1019(13) Uani 1 1 d . . .
N7 N 0.2768(4) 0.86685(16) 0.74007(16) 0.0497(8) Uani 1 1 d . . .
C26 C -0.1097(4) 0.66261(18) 1.08138(19) 0.0386(8) Uani 1 1 d . B .
C1 C 0.3534(4) 0.5604(2) 0.6465(2) 0.0464(9) Uani 1 1 d . . .
C42 C 0.2788(4) 0.95311(18) 0.52768(18) 0.0363(8) Uani 1 1 d . . .
H42 H 0.3158 0.9037 0.5278 0.044 Uiso 1 1 calc R A .
C5 C 0.6929(5) 0.81953(19) 1.1747(2) 0.0451(9) Uani 1 1 d . . .
O1 O 0.4512(4) 0.80029(16) 0.88868(14) 0.0611(7) Uani 1 1 d . . .
C4 C 0.9281(5) 0.8739(2) 1.1080(2) 0.0485(9) Uani 1 1 d . . .
H4 H 0.9989 0.8826 1.1556 0.058 Uiso 1 1 calc R . .
C31 C -0.6379(5) 0.5743(2) 1.0650(2) 0.0520(10) Uani 1 1 d . B .
H31 H -0.5898 0.5799 1.1169 0.062 Uiso 1 1 calc R . .
O6 O 0.3448(4) 0.69889(16) 0.67691(17) 0.0715(8) Uani 1 1 d . . .
C28 C 0.1562(4) 0.7154(2) 1.1678(2) 0.0471(9) Uani 1 1 d . B .
H28 H 0.1946 0.7505 1.1360 0.057 Uiso 1 1 calc R . .
C32 C -0.6781(5) 0.5770(2) 0.9404(2) 0.0528(10) Uani 1 1 d . B .
H32 H -0.6591 0.5855 0.8910 0.063 Uiso 1 1 calc R . .
C15 C 0.3708(4) 0.4212(2) 0.6247(2) 0.0508(10) Uani 1 1 d . . .
C44 C 0.3920(4) 0.88245(19) 0.38699(19) 0.0404(8) Uani 1 1 d . . .
H44 H 0.4034 0.8509 0.4261 0.049 Uiso 1 1 calc R . .
C19 C 0.0683(4) 0.7221(2) 0.8755(2) 0.0442(9) Uani 1 1 d . A .
H19 H 0.1428 0.7457 0.9198 0.053 Uiso 1 1 calc R . .
N5 N -0.8219(4) 0.54456(19) 0.9562(2) 0.0651(10) Uani 1 1 d . B .
C3 C 0.6034(6) 0.8286(2) 0.8887(2) 0.0564(10) Uani 1 1 d . A .
C13 C 0.2773(5) 0.4875(2) 0.5167(2) 0.0534(10) Uani 1 1 d . . .
C8 C 0.9940(5) 0.8914(2) 1.0418(2) 0.0512(9) Uani 1 1 d . . .
C6 C 0.8847(5) 0.8783(2) 0.9725(2) 0.0512(10) Uani 1 1 d . . .
H6 H 0.9264 0.8901 0.9279 0.061 Uiso 1 1 calc R . .
C9 C 0.7588(5) 0.84367(18) 1.10418(19) 0.0406(8) Uani 1 1 d . . .
C46 C 0.0516(5) 1.2070(2) 0.4599(2) 0.0574(11) Uani 1 1 d . . .
H46 H 0.0741 1.1899 0.4103 0.069 Uiso 1 1 calc R . .
N1 N 0.1014(4) 0.72346(17) 0.80530(17) 0.0479(7) Uani 1 1 d . . .
C12 C 0.3977(5) 0.9254(2) 0.2788(2) 0.0512(10) Uani 1 1 d . . .
H12 H 0.4136 0.9287 0.2278 0.061 Uiso 1 1 calc R . .
C17 C 0.4124(5) 0.3472(3) 0.6559(4) 0.0754(15) Uani 1 1 d . . .
O2 O 0.6619(4) 0.8383(2) 0.82946(17) 0.1026(12) Uani 1 1 d . . .
C14 C -0.0247(5) 1.2687(2) 0.4792(2) 0.0566(11) Uani 1 1 d . . .
H14 H -0.0651 1.3023 0.4457 0.068 Uiso 1 1 calc R . .
O2W O 0.7194(7) 0.8314(2) 0.6780(2) 0.1088(13) Uani 1 1 d G . .
H2WA H 0.7558 0.8313 0.7257 0.163 Uiso 1 1 d G . .
H2WB H 0.6834 0.7844 0.6562 0.163 Uiso 1 1 d G . .
C47 C 0.0386(5) 1.2165(2) 0.5836(2) 0.0627(11) Uani 1 1 d . . .
H47 H 0.0507 1.2074 0.6350 0.075 Uiso 1 1 calc R . .
O1W O 0.4689(6) 0.76775(17) 0.5364(3) 0.1140(13) Uani 1 1 d G . .
H1WA H 0.4579 0.7393 0.4923 0.171 Uiso 1 1 d G . .
H1WB H 0.4417 0.7392 0.5699 0.171 Uiso 1 1 d G . .
N9 N -0.0351(5) 1.2757(2) 0.5566(2) 0.0828(12) Uani 1 1 d . . .
C36B C 0.1347(19) 0.9740(5) 0.7202(5) 0.044(3) Uiso 0.49(2) 1 d P A 2
H36B H 0.0689 1.0151 0.7255 0.053 Uiso 0.49(2) 1 calc PR A 2
C16 C 0.2978(5) 0.5576(2) 0.5683(2) 0.0515(10) Uani 1 1 d . . .
H16 H 0.2733 0.6039 0.5496 0.062 Uiso 1 1 calc R . .
O7 O 0.4083(4) 0.34459(19) 0.7264(2) 0.0909(11) Uani 1 1 d . . .
C18 C 1.1801(5) 0.9204(3) 1.0469(3) 0.0806(14) Uani 1 1 d . . .
H18A H 1.2094 0.9677 1.0841 0.121 Uiso 1 1 calc R . .
H18B H 1.2031 0.9317 0.9970 0.121 Uiso 1 1 calc R . .
H18C H 1.2461 0.8804 1.0627 0.121 Uiso 1 1 calc R . .
C1A C 0.3873(4) 0.4914(2) 0.6750(2) 0.0487(9) Uani 1 1 d . . .
H1A H 0.4211 0.4924 0.7279 0.058 Uiso 1 1 calc R . .
C20 C -0.0385(6) 0.6833(3) 0.7590(2) 0.0837(15) Uani 1 1 d . A .
H20 H -0.0531 0.6750 0.7051 0.100 Uiso 1 1 calc R . .
C30B C 0.0108(11) 0.6114(8) 1.2044(5) 0.053(3) Uiso 0.53(2) 1 d P B 2
H30B H -0.098(8) 0.568(4) 1.201(4) 0.064 Uiso 0.53(2) 1 d P B 2
C1B C 0.2143(6) 0.4861(3) 0.4317(2) 0.0883(15) Uani 1 1 d . . .
H1BA H 0.0927 0.4750 0.4224 0.133 Uiso 1 1 calc R . .
H1BB H 0.2617 0.4458 0.4015 0.133 Uiso 1 1 calc R . .
H1BC H 0.2483 0.5367 0.4170 0.133 Uiso 1 1 calc R . .
C1C C 0.3185(5) 0.4203(2) 0.5464(2) 0.0579(11) Uani 1 1 d . . .
H1C H 0.3108 0.3731 0.5127 0.069 Uiso 1 1 calc R . .
C21 C -0.1530(6) 0.6574(3) 0.8018(2) 0.0831(15) Uani 1 1 d . . .
H21 H -0.2583 0.6277 0.7836 0.100 Uiso 1 1 calc R A .
C35B C 0.1632(18) 0.9203(5) 0.7687(5) 0.049(3) Uiso 0.50(2) 1 d P A 2
H35B H 0.1164 0.9178 0.8141 0.059 Uiso 0.50(2) 1 calc PR A 2
C29B C 0.1582(12) 0.6348(8) 1.2542(5) 0.050(3) Uiso 0.50(2) 1 d P B 2
H29B H 0.1976 0.6095 1.2954 0.060 Uiso 0.50(2) 1 calc PR B 2
C36A C 0.2108(17) 0.9861(5) 0.7359(5) 0.044(3) Uiso 0.51(2) 1 d P A 1
H36A H 0.1824 1.0364 0.7507 0.052 Uiso 0.51(2) 1 calc PR A 1
C35A C 0.2430(17) 0.9323(5) 0.7831(5) 0.043(3) Uiso 0.50(2) 1 d P A 1
H35A H 0.2421 0.9392 0.8364 0.051 Uiso 0.50(2) 1 calc PR A 1
C30A C -0.0170(12) 0.6450(7) 1.2185(5) 0.042(3) Uiso 0.47(2) 1 d P B 1
H30A H -0.1148 0.6168 1.2291 0.050 Uiso 0.47(2) 1 calc PR B 1
C29A C 0.1280(11) 0.6679(8) 1.2673(6) 0.050(3) Uiso 0.50(2) 1 d P B 1
H29A H 0.1456 0.6588 1.3186 0.060 Uiso 0.50(2) 1 calc PR B 1

loop_
_atom_site_aniso_label
_atom_site_aniso_U_11
_atom_site_aniso_U_22
_atom_site_aniso_U_33
_atom_site_aniso_U_23
_atom_site_aniso_U_13
_atom_site_aniso_U_12
Zn1 0.0578(3) 0.0461(2) 0.0311(2) 0.01058(18) 0.01106(19) 0.0056(2)
Zn2 0.0476(3) 0.0440(2) 0.0293(2) 0.00509(17) 0.00793(17) 0.00941(19)
N10 0.0434(17) 0.0374(16) 0.0436(17) 0.0035(13) 0.0020(14) 0.0092(14)
N12 0.0422(16) 0.0390(15) 0.0273(14) 0.0047(12) 0.0068(12) 0.0062(13)
N4 0.0409(17) 0.0540(18) 0.0376(17) 0.0061(14) 0.0083(13) 0.0063(15)
O5 0.068(2) 0.092(2) 0.0535(19) -0.0167(17) 0.0033(15) 0.0093(17)
C23 0.040(2) 0.0344(18) 0.043(2) 0.0111(15) 0.0120(16) 0.0077(16)
N2 0.0380(17) 0.0491(17) 0.0404(17) 0.0132(14) 0.0045(13) 0.0066(14)
O4 0.089(2) 0.0603(17) 0.0344(15) 0.0061(13) 0.0050(14) 0.0180(15)
C37 0.0359(18) 0.0375(18) 0.0296(17) 0.0047(14) 0.0049(14) -0.0013(15)
O3 0.0661(18) 0.0620(17) 0.0390(14) 0.0119(12) 0.0223(13) 0.0086(15)
N8 0.0535(18) 0.0327(15) 0.0333(16) 0.0050(12) 0.0150(13) 0.0046(14)
C2 0.047(2) 0.0344(18) 0.040(2) 0.0071(15) 0.0138(16) 0.0058(16)
C7 0.056(2) 0.0344(18) 0.039(2) 0.0062(15) 0.0164(17) 0.0084(17)
C39 0.0335(18) 0.0340(18) 0.0390(19) 0.0042(15) 0.0034(14) 0.0041(15)
C22 0.0335(19) 0.0398(19) 0.045(2) 0.0082(16) 0.0071(16) 0.0047(15)
C41 0.0336(18) 0.0373(18) 0.0311(17) 0.0017(14) 0.0044(14) 0.0036(15)
C27 0.042(2) 0.0365(18) 0.043(2) 0.0047(15) 0.0130(16) 0.0052(16)
N6 0.0369(17) 0.0357(16) 0.0544(19) 0.0071(14) 0.0077(14) 0.0021(13)
C24 0.038(2) 0.0405(19) 0.047(2) 0.0096(16) 0.0013(16) 0.0061(16)
C34 0.058(2) 0.043(2) 0.0330(19) 0.0050(16) 0.0146(17) 0.0129(18)
N11 0.0464(17) 0.0462(17) 0.0289(15) 0.0053(13) 0.0072(13) 0.0078(14)
C25 0.041(2) 0.0319(18) 0.049(2) 0.0068(16) 0.0114(17) 0.0054(16)
C38 0.0367(19) 0.0394(19) 0.0331(18) 0.0007(15) 0.0057(14) 0.0047(15)
C40 0.042(2) 0.0424(19) 0.0324(18) 0.0085(15) 0.0023(15) 0.0065(16)
C10 0.040(2) 0.055(3) 0.071(3) -0.001(2) 0.013(2) 0.0058(19)
C11 0.036(2) 0.045(2) 0.077(3) 0.014(2) 0.021(2) 0.0049(17)
N3 0.0472(18) 0.0594(19) 0.0339(16) 0.0088(14) 0.0072(14) 0.0020(15)
C43 0.070(3) 0.053(2) 0.038(2) 0.0156(18) 0.0125(19) 0.017(2)
O8 0.089(3) 0.0460(18) 0.161(4) 0.007(2) -0.019(2) 0.0238(18)
N7 0.075(2) 0.0412(17) 0.0352(17) 0.0080(14) 0.0157(15) 0.0078(16)
C26 0.041(2) 0.0329(18) 0.042(2) 0.0032(15) 0.0066(16) 0.0084(16)
C1 0.044(2) 0.047(2) 0.049(2) 0.0073(18) 0.0049(17) 0.0112(17)
C42 0.042(2) 0.0325(17) 0.0354(18) 0.0056(14) 0.0082(15) 0.0050(15)
C5 0.072(3) 0.0302(18) 0.039(2) 0.0049(15) 0.022(2) 0.0180(19)
O1 0.069(2) 0.0660(18) 0.0447(16) 0.0115(13) -0.0038(14) 0.0027(16)
C4 0.055(2) 0.038(2) 0.052(2) 0.0033(17) 0.0088(19) 0.0098(18)
C31 0.046(2) 0.053(2) 0.061(3) 0.0152(19) 0.0136(19) 0.0062(19)
O6 0.096(2) 0.0447(16) 0.078(2) 0.0059(15) 0.0249(17) 0.0149(16)
C28 0.043(2) 0.048(2) 0.051(2) 0.0100(18) 0.0081(18) 0.0041(18)
C32 0.041(2) 0.053(2) 0.063(3) 0.006(2) 0.0074(19) 0.0017(19)
C15 0.039(2) 0.042(2) 0.071(3) 0.014(2) 0.0035(19) 0.0037(17)
C44 0.046(2) 0.0401(19) 0.0352(19) 0.0064(15) 0.0070(16) 0.0049(17)
C19 0.046(2) 0.051(2) 0.037(2) 0.0103(17) 0.0102(16) 0.0013(18)
N5 0.046(2) 0.056(2) 0.092(3) 0.007(2) 0.0129(19) -0.0002(17)
C3 0.077(3) 0.057(3) 0.039(2) 0.0071(19) 0.010(2) 0.023(2)
C13 0.050(2) 0.063(3) 0.044(2) 0.005(2) 0.0021(18) 0.005(2)
C8 0.051(2) 0.045(2) 0.060(3) 0.0118(19) 0.015(2) 0.0055(18)
C6 0.067(3) 0.041(2) 0.055(2) 0.0179(18) 0.031(2) 0.010(2)
C9 0.054(2) 0.0329(18) 0.0366(19) 0.0024(15) 0.0120(16) 0.0092(17)
C46 0.069(3) 0.056(2) 0.048(2) 0.0097(19) -0.001(2) 0.019(2)
N1 0.0526(19) 0.0551(19) 0.0381(17) 0.0155(15) 0.0067(15) 0.0066(16)
C12 0.073(3) 0.054(2) 0.0293(19) 0.0076(17) 0.0153(18) 0.012(2)
C17 0.042(3) 0.052(3) 0.131(5) 0.032(3) -0.006(3) 0.000(2)
O2 0.105(3) 0.173(4) 0.0379(18) 0.022(2) 0.0253(17) 0.027(3)
C14 0.072(3) 0.048(2) 0.053(2) 0.0148(19) 0.000(2) 0.024(2)
O2W 0.177(4) 0.098(3) 0.074(2) 0.040(2) 0.056(3) 0.040(3)
C47 0.081(3) 0.052(2) 0.062(3) 0.011(2) 0.021(2) 0.026(2)
O1W 0.117(3) 0.065(2) 0.171(4) 0.021(2) 0.056(3) 0.014(2)
N9 0.093(3) 0.070(3) 0.097(3) 0.018(2) 0.025(2) 0.039(2)
C16 0.052(2) 0.048(2) 0.056(2) 0.0175(19) 0.0038(19) 0.0085(19)
O7 0.063(2) 0.087(2) 0.142(3) 0.070(2) 0.023(2) 0.0222(17)
C18 0.063(3) 0.074(3) 0.108(4) 0.024(3) 0.026(3) -0.005(2)
C1A 0.050(2) 0.055(2) 0.042(2) 0.0129(18) 0.0040(17) 0.0088(19)
C20 0.063(3) 0.140(5) 0.042(2) 0.012(3) 0.004(2) -0.009(3)
C1B 0.091(4) 0.110(4) 0.056(3) 0.004(3) -0.006(3) 0.005(3)
C1C 0.052(2) 0.045(2) 0.070(3) -0.006(2) 0.004(2) 0.0025(19)
C21 0.059(3) 0.133(4) 0.047(3) 0.013(3) -0.002(2) -0.020(3)

loop_
_atom_type_symbol
_atom_type_description
_atom_type_scat_dispersion_real
_atom_type_scat_dispersion_imag
_atom_type_scat_source
C C 0.0033 0.0016 'International Tables Vol C Tables 4.2.6.8 and 6.1.1.4'
O O 0.0106 0.0060 'International Tables Vol C Tables 4.2.6.8 and 6.1.1.4'
Zn Zn 0.2839 1.4301 'International Tables Vol C Tables 4.2.6.8 and 6.1.1.4'
N N 0.0061 0.0033 'International Tables Vol C Tables 4.2.6.8 and 6.1.1.4'
H H 0.0000 0.0000 'International Tables Vol C Tables 4.2.6.8 and 6.1.1.4'

loop_
_geom_angle_atom_site_label_1
_geom_angle_atom_site_label_2
_geom_angle_atom_site_label_3
_geom_angle
_geom_angle_site_symmetry_1
_geom_angle_site_symmetry_3
O5 Zn1 C10 28.44(11) . .
N7 Zn1 O5 155.05(11) . .
N7 Zn1 C10 127.22(13) . .
N7 Zn1 O6 97.77(11) . .
N7 Zn1 N1 100.38(12) . .
O1 Zn1 O5 94.20(10) . .
O1 Zn1 C10 121.25(13) . .
O1 Zn1 N7 106.46(11) . .
O1 Zn1 O6 144.13(12) . .
O1 Zn1 N1 99.26(12) . .
O6 Zn1 O5 57.60(10) . .
O6 Zn1 C10 29.47(12) . .
N1 Zn1 O5 89.67(11) . .
N1 Zn1 C10 93.36(12) . .
N1 Zn1 O6 101.95(12) . .
O3 Zn2 N11 99.29(11) 2_667 2_666
O3 Zn2 N3 99.07(11) 2_667 2_667
O3 Zn2 O8 156.87(12) 2_667 .
O3 Zn2 C17 132.92(16) 2_667 .
O3 Zn2 O7 104.89(14) 2_667 .
N11 Zn2 N3 97.38(11) 2_666 2_667
N11 Zn2 O8 93.51(11) 2_666 .
N11 Zn2 C17 122.59(16) 2_666 .
N11 Zn2 O7 150.59(14) 2_666 .
N3 Zn2 O8 98.29(12) 2_667 .
N3 Zn2 C17 96.05(13) 2_667 .
O8 Zn2 C17 29.24(14) . .
O7 Zn2 N3 95.12(13) . 2_667
O7 Zn2 O8 58.29(13) . .
O7 Zn2 C17 29.14(15) . .
C46 N10 C39 126.9(3) . .
C47 N10 C39 127.5(3) . .
C47 N10 C46 105.3(3) . .
C43 N12 C41 127.6(3) . .
C44 N12 C41 126.3(3) . .
C44 N12 C43 106.1(3) . .
C26 N4 C30B 124.4(5) . .
C28 N4 C26 126.0(3) . .
C28 N4 C30B 106.1(4) . .
C28 N4 C30A 104.0(4) . .
C30A N4 C26 129.5(4) . .
C30A N4 C30B 27.2(4) . .
C10 O5 Zn1 82.3(2) . .
C22 C23 N2 118.3(3) . .
C24 C23 N2 120.6(3) . .
C24 C23 C22 121.1(3) . .
C19 N2 C23 126.0(3) . .
C19 N2 C21 105.7(3) . .
C21 N2 C23 128.1(3) . .
C38 C37 N8 119.8(3) . .
C38 C37 C42 121.5(3) . .
C42 C37 N8 118.7(3) . .
C5 O3 Zn2 107.9(2) . 2_667
C34 N8 C37 127.6(3) . .
C34 N8 C36B 108.1(4) . .
C34 N8 C36A 102.4(4) . .
C36B N8 C37 123.2(4) . .
C36B N8 C36A 26.2(4) . .
C36A N8 C37 128.1(4) . .
C7 C2 C9 120.6(3) . .
C2 C7 C3 120.5(4) . .
C2 C7 C6 118.6(3) . .
C6 C7 C3 120.7(3) . .
C38 C39 N10 119.9(3) . .
C38 C39 C40 120.6(3) . .
C40 C39 N10 119.5(3) . .
C26 C22 C23 119.3(3) . .
C40 C41 N12 118.9(3) . .
C42 C41 N12 119.5(3) . .
C42 C41 C40 121.7(3) . .
C26 C27 C25 118.6(3) . .
C31 N6 C25 127.4(3) . .
C32 N6 C25 127.1(3) . .
C32 N6 C31 105.2(3) . .
C23 C24 C25 118.6(3) . .
N7 C34 N8 113.3(3) . .
C44 N11 Zn2 129.2(2) . 2_666
C44 N11 C12 105.4(3) . .
C12 N11 Zn2 124.0(2) . 2_666
C27 C25 N6 119.1(3) . .
C27 C25 C24 121.2(3) . .
C24 C25 N6 119.7(3) . .
C37 C38 C39 119.2(3) . .
C41 C40 C39 118.8(3) . .
O5 C10 Zn1 69.3(2) . .
O5 C10 C1 120.7(4) . .
O5 C10 O6 121.7(4) . .
C1 C10 Zn1 165.2(3) . .
O6 C10 Zn1 53.5(2) . .
O6 C10 C1 117.5(4) . .
C31 C11 N5 109.7(3) . .
C28 N3 Zn2 121.3(3) . 2_667
C28 N3 C29B 105.4(4) . .
C28 N3 C29A 102.8(4) . .
C29B N3 Zn2 130.0(4) . 2_667
C29A N3 Zn2 135.0(4) . 2_667
C29A N3 C29B 27.4(4) . .
C12 C43 N12 106.8(3) . .
C17 O8 Zn2 82.5(3) . .
C34 N7 Zn1 128.3(2) . .
C34 N7 C35B 102.3(4) . .
C34 N7 C35A 106.1(4) . .
C35B N7 Zn1 126.6(4) . .
C35A N7 Zn1 125.0(4) . .
C35A N7 C35B 26.8(4) . .
C22 C26 N4 118.1(3) . .
C27 C26 N4 120.6(3) . .
C27 C26 C22 121.2(3) . .
C16 C1 C10 122.6(3) . .
C16 C1 C1A 119.4(3) . .
C1A C1 C10 118.0(3) . .
C41 C42 C37 118.3(3) . .
O4 C5 O3 123.0(3) . .
O4 C5 C9 120.1(4) . .
O3 C5 C9 116.9(3) . .
C3 O1 Zn1 110.6(2) . .
C9 C4 C8 121.3(4) . .
C11 C31 N6 107.8(3) . .
C10 O6 Zn1 97.0(3) . .
N3 C28 N4 113.2(3) . .
N5 C32 N6 111.9(4) . .
C1A C15 C17 119.4(4) . .
C1C C15 C17 121.0(4) . .
C1C C15 C1A 119.5(3) . .
N11 C44 N12 112.0(3) . .
N1 C19 N2 112.7(3) . .
C32 N5 C11 105.4(3) . .
O1 C3 C7 116.5(3) . .
O2 C3 C7 120.3(4) . .
O2 C3 O1 123.2(4) . .
C16 C13 C1B 120.7(4) . .
C1C C13 C16 117.3(3) . .
C1C C13 C1B 122.0(4) . .
C4 C8 C18 120.2(4) . .
C6 C8 C4 117.6(4) . .
C6 C8 C18 122.1(4) . .
C8 C6 C7 122.5(3) . .
C2 C9 C5 119.9(3) . .
C2 C9 C4 119.3(3) . .
C4 C9 C5 120.6(3) . .
C14 C46 N10 109.2(3) . .
C19 N1 Zn1 122.8(3) . .
C19 N1 C20 104.7(3) . .
C20 N1 Zn1 132.0(3) . .
C43 C12 N11 109.8(3) . .
O8 C17 Zn2 68.3(3) . .
O8 C17 C15 121.1(5) . .
C15 C17 Zn2 168.4(4) . .
O7 C17 Zn2 53.0(2) . .
O7 C17 O8 121.0(4) . .
O7 C17 C15 117.9(5) . .
C46 C14 N9 109.0(3) . .
N9 C47 N10 109.6(4) . .
C47 N9 C14 106.9(4) . .
C35B C36B N8 103.9(8) . .
C1 C16 C13 121.9(3) . .
C17 O7 Zn2 97.9(3) . .
C15 C1A C1 119.9(3) . .
C21 C20 N1 110.5(4) . .
C29B C30B N4 104.5(8) . .
C15 C1C C13 121.9(4) . .
C20 C21 N2 106.4(4) . .
C36B C35B N7 110.7(7) . .
C30B C29B N3 109.0(8) . .
C35A C36A N8 108.0(7) . .
C36A C35A N7 108.3(7) . .
C29A C30A N4 106.9(7) . .
N3 C29A C30A 110.9(7) . .

loop_
_geom_bond_atom_site_label_1
_geom_bond_atom_site_label_2
_geom_bond_distance
_geom_bond_site_symmetry_2
Zn1 O5 2.410(3) .
Zn1 C10 2.553(4) .
Zn1 N7 2.027(3) .
Zn1 O1 1.967(2) .
Zn1 O6 2.068(3) .
Zn1 N1 2.043(3) .
Zn2 O3 1.988(2) 2_667
Zn2 N11 2.029(3) 2_666
Zn2 N3 2.056(3) 2_667
Zn2 O8 2.385(4) .
Zn2 C17 2.545(5) .
Zn2 O7 2.051(3) .
N10 C39 1.416(4) .
N10 C46 1.376(4) .
N10 C47 1.363(4) .
N12 C41 1.435(4) .
N12 C43 1.372(4) .
N12 C44 1.344(4) .
N4 C26 1.418(4) .
N4 C28 1.335(4) .
N4 C30B 1.464(10) .
N4 C30A 1.337(8) .
O5 C10 1.227(5) .
C23 N2 1.433(4) .
C23 C22 1.382(4) .
C23 C24 1.368(4) .
N2 C19 1.340(4) .
N2 C21 1.361(5) .
O4 C5 1.245(4) .
C37 N8 1.423(4) .
C37 C38 1.373(4) .
C37 C42 1.391(4) .
O3 Zn2 1.988(2) 2_667
O3 C5 1.277(4) .
N8 C34 1.336(4) .
N8 C36B 1.401(9) .
N8 C36A 1.404(8) .
C2 C7 1.385(4) .
C2 C9 1.386(4) .
C7 C3 1.510(5) .
C7 C6 1.386(5) .
C39 C38 1.386(4) .
C39 C40 1.391(4) .
C22 C26 1.375(4) .
C41 C40 1.383(4) .
C41 C42 1.378(4) .
C27 C25 1.385(4) .
C27 C26 1.374(4) .
N6 C25 1.419(4) .
N6 C31 1.373(4) .
N6 C32 1.367(4) .
C24 C25 1.391(5) .
C34 N7 1.298(4) .
N11 Zn2 2.029(3) 2_666
N11 C44 1.312(4) .
N11 C12 1.368(4) .
C10 C1 1.512(5) .
C10 O6 1.266(5) .
C11 C31 1.328(5) .
C11 N5 1.382(5) .
N3 Zn2 2.056(3) 2_667
N3 C28 1.299(4) .
N3 C29B 1.444(10) .
N3 C29A 1.329(9) .
C43 C12 1.343(5) .
O8 C17 1.254(6) .
N7 C35B 1.453(10) .
N7 C35A 1.345(8) .
C1 C16 1.380(5) .
C1 C1A 1.385(5) .
C5 C9 1.500(5) .
O1 C3 1.263(5) .
C4 C8 1.394(5) .
C4 C9 1.389(5) .
C32 N5 1.305(5) .
C15 C17 1.501(5) .
C15 C1A 1.382(5) .
C15 C1C 1.381(5) .
C19 N1 1.300(4) .
C3 O2 1.221(5) .
C13 C16 1.388(5) .
C13 C1B 1.507(5) .
C13 C1C 1.383(5) .
C8 C6 1.379(5) .
C8 C18 1.508(5) .
C46 C14 1.311(5) .
N1 C20 1.354(5) .
C17 O7 1.251(6) .
C14 N9 1.363(5) .
C47 N9 1.339(5) .
C36B C35B 1.352(11) .
C20 C21 1.339(6) .
C30B C29B 1.361(10) .
C36A C35A 1.343(11) .
C30A C29A 1.336(10) .

loop_
_geom_torsion_atom_site_label_1
_geom_torsion_atom_site_label_2
_geom_torsion_atom_site_label_3
_geom_torsion_atom_site_label_4
_geom_torsion
_geom_torsion_site_symmetry_1
Zn1 O5 C10 C1 -167.9(3) .
Zn1 O5 C10 O6 10.9(4) .
Zn1 C10 C1 C16 46.5(13) .
Zn1 C10 C1 C1A -131.6(11) .
Zn1 N7 C35B C36B -170.6(8) .
Zn1 N7 C35A C36A -179.8(8) .
Zn1 O1 C3 C7 -173.4(2) .
Zn1 O1 C3 O2 4.9(5) .
Zn1 N1 C20 C21 171.3(3) .
Zn2 O3 C5 O4 -1.6(4) 2_667
Zn2 O3 C5 C9 177.3(2) 2_667
Zn2 N11 C44 N12 -166.8(2) 2_666
Zn2 N11 C12 C43 168.1(2) 2_666
Zn2 N3 C28 N4 174.0(2) 2_667
Zn2 N3 C29B C30B -165.9(8) 2_667
Zn2 N3 C29A C30A 178.6(7) 2_667
Zn2 O8 C17 C15 172.3(4) .
Zn2 O8 C17 O7 -5.4(4) .
N10 C39 C38 C37 176.5(3) .
N10 C39 C40 C41 -175.7(3) .
N10 C46 C14 N9 0.1(5) .
N10 C47 N9 C14 -0.9(5) .
N12 C41 C40 C39 177.5(3) .
N12 C41 C42 C37 -179.3(3) .
N12 C43 C12 N11 -0.7(4) .
N4 C30B C29B N3 -0.8(14) .
N4 C30A C29A N3 -1.7(16) .
O5 Zn1 C10 C1 134.9(13) .
O5 Zn1 C10 O6 -168.4(4) .
O5 Zn1 N7 C34 -6.1(5) .
O5 Zn1 N7 C35B 151.1(7) .
O5 Zn1 N7 C35A -175.8(7) .
O5 Zn1 O1 C3 88.3(3) .
O5 Zn1 O6 C10 6.5(2) .
O5 Zn1 N1 C19 92.8(3) .
O5 Zn1 N1 C20 -78.2(4) .
O5 C10 C1 C16 176.1(4) .
O5 C10 C1 C1A -2.0(6) .
O5 C10 O6 Zn1 -12.8(4) .
C23 N2 C19 N1 177.0(3) .
C23 N2 C21 C20 -177.4(4) .
C23 C22 C26 N4 178.8(3) .
C23 C22 C26 C27 2.1(5) .
C23 C24 C25 C27 1.9(5) .
C23 C24 C25 N6 -176.6(3) .
N2 C23 C22 C26 -179.9(3) .
N2 C23 C24 C25 177.8(3) .
N2 C19 N1 Zn1 -172.7(2) .
N2 C19 N1 C20 0.4(4) .
O4 C5 C9 C2 177.2(3) .
O4 C5 C9 C4 1.1(5) .
C37 N8 C34 N7 178.4(3) .
C37 N8 C36B C35B 175.4(8) .
C37 N8 C36A C35A -172.2(8) .
O3 Zn2 O8 C17 50.7(4) 2_667
O3 Zn2 C17 O8 -155.5(2) 2_667
O3 Zn2 C17 C15 59.4(18) 2_667
O3 Zn2 C17 O7 18.7(4) 2_667
O3 Zn2 O7 C17 -165.9(3) 2_667
O3 C5 C9 C2 -1.7(5) .
O3 C5 C9 C4 -177.8(3) .
N8 C37 C38 C39 -179.4(3) .
N8 C37 C42 C41 -179.5(3) .
N8 C34 N7 Zn1 174.8(2) .
N8 C34 N7 C35B 13.3(7) .
N8 C34 N7 C35A -14.0(7) .
N8 C36B C35B N7 1.3(14) .
N8 C36A C35A N7 -0.9(14) .
C2 C7 C3 O1 3.5(5) .
C2 C7 C3 O2 -174.8(4) .
C2 C7 C6 C8 0.6(5) .
C7 C2 C9 C5 -175.5(3) .
C7 C2 C9 C4 0.7(5) .
C39 N10 C46 C14 173.5(3) .
C39 N10 C47 N9 -173.2(3) .
C22 C23 N2 C19 -16.8(5) .
C22 C23 N2 C21 159.2(4) .
C22 C23 C24 C25 0.2(5) .
C41 N12 C43 C12 178.6(3) .
C41 N12 C44 N11 -178.4(3) .
N6 C32 N5 C11 -0.4(4) .
C24 C23 N2 C19 165.5(3) .
C24 C23 N2 C21 -18.5(5) .
C24 C23 C22 C26 -2.2(5) .
C34 N8 C36B C35B 6.6(12) .
C34 N8 C36A C35A -6.9(11) .
C34 N7 C35B C36B -8.7(12) .
C34 N7 C35A C36A 8.7(12) .
N11 Zn2 O8 C17 174.4(3) 2_666
N11 Zn2 C17 O8 -6.6(3) 2_666
N11 Zn2 C17 C15 -151.7(18) 2_666
N11 Zn2 C17 O7 167.6(3) 2_666
N11 Zn2 O7 C17 -21.7(4) 2_666
C25 C27 C26 N4 -176.7(3) .
C25 C27 C26 C22 0.0(5) .
C25 N6 C31 C11 -173.9(3) .
C25 N6 C32 N5 174.1(3) .
C38 C37 N8 C34 -176.2(3) .
C38 C37 N8 C36B 17.3(8) .
C38 C37 N8 C36A -14.5(9) .
C38 C37 C42 C41 1.5(5) .
C38 C39 C40 C41 2.2(5) .
C40 C39 C38 C37 -1.4(5) .
C40 C41 C42 C37 -0.7(5) .
C10 Zn1 N7 C34 -16.1(4) .
C10 Zn1 N7 C35B 141.1(7) .
C10 Zn1 N7 C35A 174.3(7) .
C10 Zn1 O1 C3 79.0(3) .
C10 Zn1 N1 C19 121.0(3) .
C10 Zn1 N1 C20 -50.0(4) .
C10 C1 C16 C13 -179.1(4) .
C10 C1 C1A C15 -179.7(3) .
N3 Zn2 O8 C17 -87.6(3) 2_667
N3 Zn2 C17 O8 96.2(3) 2_667
N3 Zn2 C17 C15 -48.9(18) 2_667
N3 Zn2 C17 O7 -89.7(3) 2_667
N3 Zn2 O7 C17 93.3(3) 2_667
C43 N12 C41 C40 0.7(5) .
C43 N12 C41 C42 179.4(3) .
C43 N12 C44 N11 -0.4(4) .
O8 Zn2 C17 C15 -145.1(19) .
O8 Zn2 C17 O7 174.2(5) .
O8 Zn2 O7 C17 -3.3(3) .
O8 C17 O7 Zn2 6.3(5) .
N7 Zn1 O5 C10 -16.8(4) .
N7 Zn1 C10 O5 171.2(2) .
N7 Zn1 C10 C1 -53.9(12) .
N7 Zn1 C10 O6 2.8(3) .
N7 Zn1 O1 C3 -77.5(3) .
N7 Zn1 O6 C10 -177.8(2) .
N7 Zn1 N1 C19 -110.2(3) .
N7 Zn1 N1 C20 78.9(4) .
C26 N4 C28 N3 -173.1(3) .
C26 N4 C30B C29B 168.2(8) .
C26 N4 C30A C29A -179.1(8) .
C26 C27 C25 N6 176.5(3) .
C26 C27 C25 C24 -2.1(5) .
C1 C10 O6 Zn1 166.1(3) .
C42 C37 N8 C34 4.8(5) .
C42 C37 N8 C36B -161.7(7) .
C42 C37 N8 C36A 166.5(8) .
C42 C37 C38 C39 -0.5(5) .
C42 C41 C40 C39 -1.1(5) .
O1 Zn1 O5 C10 -163.0(2) .
O1 Zn1 C10 O5 19.9(3) .
O1 Zn1 C10 C1 154.8(11) .
O1 Zn1 C10 O6 -148.5(2) .
O1 Zn1 N7 C34 138.6(3) .
O1 Zn1 N7 C35B -64.2(7) .
O1 Zn1 N7 C35A -31.1(7) .
O1 Zn1 O6 C10 49.6(3) .
O1 Zn1 N1 C19 -1.4(3) .
O1 Zn1 N1 C20 -172.4(4) .
C4 C8 C6 C7 -0.5(5) .
C31 N6 C25 C27 -2.1(5) .
C31 N6 C25 C24 176.5(3) .
C31 N6 C32 N5 0.3(4) .
C31 C11 N5 C32 0.3(4) .
O6 Zn1 O5 C10 -6.7(2) .
O6 Zn1 C10 O5 168.4(4) .
O6 Zn1 C10 C1 -56.7(11) .
O6 Zn1 N7 C34 -14.7(3) .
O6 Zn1 N7 C35B 142.5(7) .
O6 Zn1 N7 C35A 175.6(7) .
O6 Zn1 O1 C3 53.0(3) .
O6 Zn1 N1 C19 149.5(3) .
O6 Zn1 N1 C20 -21.5(4) .
O6 C10 C1 C16 -2.8(6) .
O6 C10 C1 C1A 179.1(4) .
C28 N4 C26 C22 25.3(5) .
C28 N4 C26 C27 -157.9(3) .
C28 N4 C30B C29B 8.0(11) .
C28 N4 C30A C29A -7.4(12) .
C28 N3 C29B C30B -6.9(12) .
C28 N3 C29A C30A 10.1(13) .
C32 N6 C25 C27 -174.5(3) .
C32 N6 C25 C24 4.1(5) .
C32 N6 C31 C11 -0.1(4) .
C15 C17 O7 Zn2 -171.5(3) .
C44 N12 C41 C40 178.3(3) .
C44 N12 C41 C42 -3.1(5) .
C44 N12 C43 C12 0.6(4) .
C44 N11 C12 C43 0.5(4) .
C19 N2 C21 C20 -0.8(5) .
C19 N1 C20 C21 -0.9(5) .
N5 C11 C31 N6 -0.1(4) .
C3 C7 C6 C8 -174.8(3) .
C8 C4 C9 C2 -0.7(5) .
C8 C4 C9 C5 175.5(3) .
C6 C7 C3 O1 178.8(3) .
C6 C7 C3 O2 0.5(6) .
C9 C2 C7 C3 174.7(3) .
C9 C2 C7 C6 -0.7(5) .
C9 C4 C8 C6 0.6(5) .
C9 C4 C8 C18 -177.1(3) .
C46 N10 C39 C38 -167.2(3) .
C46 N10 C39 C40 10.7(5) .
C46 N10 C47 N9 1.0(5) .
C46 C14 N9 C47 0.5(5) .
N1 Zn1 O5 C10 97.7(2) .
N1 Zn1 C10 O5 -83.1(2) .
N1 Zn1 C10 C1 51.8(12) .
N1 Zn1 C10 O6 108.5(3) .
N1 Zn1 N7 C34 -118.5(3) .
N1 Zn1 N7 C35B 38.8(7) .
N1 Zn1 N7 C35A 71.9(7) .
N1 Zn1 O1 C3 178.7(3) .
N1 Zn1 O6 C10 -75.4(3) .
N1 C20 C21 N2 1.0(6) .
C12 N11 C44 N12 -0.1(4) .
C17 C15 C1A C1 178.4(4) .
C17 C15 C1C C13 179.0(4) .
C47 N10 C39 C38 5.8(5) .
C47 N10 C39 C40 -176.3(3) .
C47 N10 C46 C14 -0.7(4) .
C36B N8 C34 N7 -13.4(7) .
C36B N8 C36A C35A 98.9(16) .
C16 C1 C1A C15 2.2(6) .
C16 C13 C1C C15 2.8(6) .
O7 Zn2 O8 C17 3.3(3) .
O7 Zn2 C17 O8 -174.2(5) .
O7 Zn2 C17 C15 40.7(17) .
C18 C8 C6 C7 177.1(3) .
C1A C1 C16 C13 -1.1(6) .
C1A C15 C17 Zn2 -14(2) .
C1A C15 C17 O8 -155.6(4) .
C1A C15 C17 O7 22.2(6) .
C1A C15 C1C C13 -1.8(6) .
C30B N4 C26 C22 -130.9(7) .
C30B N4 C26 C27 45.9(8) .
C30B N4 C28 N3 -13.4(7) .
C30B N4 C30A C29A 90.8(17) .
C1B C13 C16 C1 179.2(4) .
C1B C13 C1C C15 -177.8(4) .
C1C C15 C17 Zn2 165.3(16) .
C1C C15 C17 O8 23.6(6) .
C1C C15 C17 O7 -158.6(4) .
C1C C15 C1A C1 -0.8(6) .
C1C C13 C16 C1 -1.4(6) .
C21 N2 C19 N1 0.2(4) .
C35B N7 C35A C36A -76.8(15) .
C29B N3 C28 N4 12.7(7) .
C29B N3 C29A C30A -88.9(17) .
C36A N8 C34 N7 13.1(7) .
C36A N8 C36B C35B -74.6(15) .
C35A N7 C35B C36B 92.7(17) .
C30A N4 C26 C22 -164.6(8) .
C30A N4 C26 C27 12.2(9) .
C30A N4 C28 N3 14.7(7) .
C30A N4 C30B C29B -81.3(16) .
C29A N3 C28 N4 -15.4(8) .
C29A N3 C29B C30B 81.1(16) .
